data_7218167
loop_
_publ_author_name
'Zubatyuk, Roman I.'
'Sinelshchikova, Anna A.'
'Enakieva, Yulia Y.'
'Gorbunova, Yulia G.'
'Tsivadze, Aslan Y.'
'Nefedov, Sergey E.'
'Bessmertnykh-Lemeune, Alla'
'Guilard, Roger'
'Shishkin, Oleg V.'

_publ_section_title
;
 Insights into the crystal packing of phosphorylporphyrins based on the
 topology of their intermolecular interaction energies
;
_journal_issue 45
_journal_name_full CrystEngComm
_journal_page_first 10428
_journal_paper_doi 10.1039/C4CE01623H
_journal_volume 16
_journal_year 2014
_chemical_formula_moiety 'C40 H38 N4 O6 P2 Pt'
_chemical_formula_sum 'C40 H38 N4 O6 P2 Pt'
_chemical_formula_weight 927.77
_chemical_name_systematic
;
 ?
;
_space_group_crystal_system monoclinic
_space_group_IT_number 14
_space_group_name_Hall '-P 2ybc'
_space_group_name_H-M_alt 'P 1 21/c 1'
_symmetry_space_group_name_Hall '-P 2ybc'
_symmetry_space_group_name_H-M 'P 1 21/c 1'
_atom_sites_solution_hydrogens geom
_audit_creation_date 2014-04-22
_audit_creation_method
;
Olex2 1.2
(compiled 2014.03.20 svn.r2914 for OlexSys, GUI svn.r4816)
;
_cell_angle_alpha 90
_cell_angle_beta 91.489(2)
_cell_angle_gamma 90
_cell_formula_units_Z 2
_cell_length_a 12.0856(13)
_cell_length_b 13.6274(15)
_cell_length_c 11.4059(13)
_cell_measurement_reflns_used 6416
_cell_measurement_temperature 296(2)
_cell_measurement_theta_max 28.38
_cell_measurement_theta_min 2.25
_cell_volume 1877.9(4)
_computing_molecular_graphics 'Olex2 (Dolomanov et al., 2009)'
_computing_publication_material 'Olex2 (Dolomanov et al., 2009)'
_computing_structure_refinement 'ShelXL (Sheldrick, 2008)'
_diffrn_ambient_temperature 296.15
_diffrn_measured_fraction_theta_full 0.989
_diffrn_measured_fraction_theta_max 0.981
_diffrn_measurement_device_type 'Bruker APEX-II CCD'
_diffrn_measurement_method '\f and \w scans'
_diffrn_radiation_monochromator graphite
_diffrn_radiation_type MoK\a
_diffrn_radiation_wavelength 0.71073
_diffrn_reflns_av_R_equivalents 0.0324
_diffrn_reflns_av_unetI/netI 0.0321
_diffrn_reflns_Laue_measured_fraction_full 0.989
_diffrn_reflns_Laue_measured_fraction_max 0.981
_diffrn_reflns_limit_h_max 16
_diffrn_reflns_limit_h_min -16
_diffrn_reflns_limit_k_max 17
_diffrn_reflns_limit_k_min -18
_diffrn_reflns_limit_l_max 15
_diffrn_reflns_limit_l_min -15
_diffrn_reflns_number 16131
_diffrn_reflns_point_group_measured_fraction_full 0.989
_diffrn_reflns_point_group_measured_fraction_max 0.981
_diffrn_reflns_theta_full 25.242
_diffrn_reflns_theta_max 28.994
_diffrn_reflns_theta_min 2.253
_diffrn_standards_number 0
_exptl_absorpt_coefficient_mu 3.874
_exptl_absorpt_correction_type none
_exptl_crystal_density_diffrn 1.641
_exptl_crystal_F_000 924
_exptl_crystal_size_max 0.14
_exptl_crystal_size_mid 0.12
_exptl_crystal_size_min 0.1
_refine_diff_density_max 1.442
_refine_diff_density_min -0.660
_refine_diff_density_rms 0.079
_refine_ls_extinction_method none
_refine_ls_goodness_of_fit_ref 1.026
_refine_ls_hydrogen_treatment constr
_refine_ls_matrix_type full
_refine_ls_number_parameters 262
_refine_ls_number_reflns 4907
_refine_ls_number_restraints 2
_refine_ls_restrained_S_all 1.034
_refine_ls_R_factor_all 0.0366
_refine_ls_R_factor_gt 0.0225
_refine_ls_shift/su_max 0.000
_refine_ls_shift/su_mean 0.000
_refine_ls_structure_factor_coef Fsqd
_refine_ls_weighting_details 'w=1/[\s^2^(Fo^2^)+(0.0327P)^2^+0.2885P] where P=(Fo^2^+2Fc^2^)/3'
_refine_ls_weighting_scheme calc
_refine_ls_wR_factor_gt 0.0576
_refine_ls_wR_factor_ref 0.0645
_reflns_Friedel_coverage 0.000
_reflns_number_gt 3507
_reflns_number_total 4907
_reflns_threshold_expression 'I > 2\s(I)'
_cod_data_source_file c4ce01623h2.cif
_cod_data_source_block pt
_cod_depositor_comments 'Adding full bibliography for 7218167--7218170.cif.'
_cod_database_code 7218167
_shelxl_version_number 2013-4
_shelx_space_group_comment
;
The symmetry employed for this shelxl refinement is uniquely defined
by the following loop, which should always be used as a source of
symmetry information in preference to the above space-group names.
They are only intended as comments.
;
_shelx_estimated_absorpt_t_max 0.698
_shelx_estimated_absorpt_t_min 0.613
_olex2_refinement_description
;
1. Fixed Uiso
 At 1.2 times of:
  All C(H) groups, All C(H,H) groups
 At 1.5 times of:
  All C(H,H,H) groups
2. Restrained distances
 C20A-C19A = C20B-C19B
 1.51 with sigma of 0.01
3. Others
 Fixed Sof: C20A(0.5) H20A(0.5) H20B(0.5) H20C(0.5) C19A(0.5) H19A(0.5)
 H19B(0.5) C19B(0.5) H19C(0.5) H19D(0.5) C20B(0.5) H20D(0.5) H20E(0.5) H20F(0.5)
4.a Secondary CH2 refined with riding coordinates:
 C17(H17A,H17B), C19A(H19A,H19B), C19B(H19C,H19D)
4.b Aromatic/amide H refined with riding coordinates:
 C2(H2), C5(H5), C6(H6), C7(H7), C8(H8), C9(H9), C11(H11), C12(H12), C16(H16)
4.c Idealised Me refined as rotating group:
 C18(H18A,H18B,H18C), C20A(H20A,H20B,H20C), C20B(H20D,H20E,H20F)
;

loop_
_space_group_symop_operation_xyz
'x, y, z'
'-x, y+1/2, -z+1/2'
'-x, -y, -z'
'x, -y-1/2, z-1/2'

loop_
_atom_site_label
_atom_site_type_symbol
_atom_site_fract_x
_atom_site_fract_y
_atom_site_fract_z
_atom_site_U_iso_or_equiv
_atom_site_adp_type
_atom_site_occupancy
_atom_site_site_symmetry_order
_atom_site_calc_flag
_atom_site_refinement_flags_posn
_atom_site_refinement_flags_adp
_atom_site_refinement_flags_occupancy
_atom_site_disorder_assembly
_atom_site_disorder_group
Pt1 Pt 0.5000 0.5000 0.5000 0.02718(5) Uani 1 2 d S T P . .
P1 P 0.29058(7) 0.36101(7) 0.12188(7) 0.0485(2) Uani 1 1 d . . . . .
O1 O 0.1851(2) 0.4051(2) 0.0875(2) 0.0759(9) Uani 1 1 d . . . . .
O2 O 0.2839(2) 0.24804(18) 0.1486(2) 0.0622(7) Uani 1 1 d . . . . .
O3 O 0.3800(2) 0.3709(2) 0.0252(2) 0.0738(8) Uani 1 1 d . . . . .
N1 N 0.47013(18) 0.60427(17) 0.62074(18) 0.0335(5) Uani 1 1 d . . . . .
N2 N 0.3542(2) 0.52743(18) 0.4162(2) 0.0311(5) Uani 1 1 d . . . . .
C1 C 0.3753(2) 0.6600(2) 0.6260(2) 0.0392(7) Uani 1 1 d . . . . .
C2 C 0.3826(3) 0.7252(3) 0.7246(3) 0.0546(9) Uani 1 1 d . . . . .
H2 H 0.3295 0.7705 0.7465 0.066 Uiso 1 1 calc R . . . .
C3 C 0.2841(2) 0.6547(2) 0.5492(3) 0.0379(7) Uani 1 1 d . . . . .
C4 C 0.1858(3) 0.7171(3) 0.5744(3) 0.0478(8) Uani 1 1 d . . . . .
C5 C 0.1102(3) 0.6848(3) 0.6562(4) 0.0635(10) Uani 1 1 d . . . . .
H5 H 0.1231 0.6271 0.6978 0.076 Uiso 1 1 calc R . . . .
C6 C 0.0148(3) 0.7401(4) 0.6751(4) 0.0883(16) Uani 1 1 d . . . . .
H6 H -0.0363 0.7190 0.7293 0.106 Uiso 1 1 calc R . . . .
C7 C -0.0034(4) 0.8250(4) 0.6138(5) 0.0904(18) Uani 1 1 d . . . . .
H7 H -0.0673 0.8612 0.6261 0.108 Uiso 1 1 calc R . . . .
C8 C 0.0703(4) 0.8568(4) 0.5360(4) 0.0902(16) Uani 1 1 d . . . . .
H8 H 0.0574 0.9150 0.4954 0.108 Uiso 1 1 calc R . . . .
C9 C 0.1657(3) 0.8027(3) 0.5162(4) 0.0671(11) Uani 1 1 d . . . . .
H9 H 0.2164 0.8254 0.4625 0.081 Uiso 1 1 calc R . . . .
C10 C 0.2762(2) 0.5942(2) 0.4521(2) 0.0342(6) Uani 1 1 d . . . . .
C11 C 0.1816(2) 0.5907(2) 0.3729(3) 0.0424(7) Uani 1 1 d . . . . .
H11 H 0.1177 0.6283 0.3782 0.051 Uiso 1 1 calc R . . . .
C12 C 0.2020(3) 0.5244(3) 0.2911(3) 0.0436(8) Uani 1 1 d . . . . .
H12 H 0.1552 0.5079 0.2281 0.052 Uiso 1 1 calc R . . . .
C13 C 0.3098(3) 0.4821(2) 0.3170(3) 0.0339(6) Uani 1 1 d . . . . .
C14 C 0.3605(2) 0.4076(2) 0.2539(2) 0.0379(6) Uani 1 1 d . . . . .
C15 C 0.4634(2) 0.3670(2) 0.2842(2) 0.0379(6) Uani 1 1 d . . . . .
C16 C 0.5201(3) 0.2914(3) 0.2208(3) 0.0530(9) Uani 1 1 d . . . . .
H16 H 0.4935 0.2596 0.1536 0.064 Uiso 1 1 calc R . . . .
C17 C 0.2435(4) 0.1815(4) 0.0576(4) 0.0873(16) Uani 1 1 d . . . . .
H17A H 0.2202 0.2196 -0.0105 0.105 Uiso 1 1 calc R . . . .
H17B H 0.3039 0.1394 0.0344 0.105 Uiso 1 1 calc R . . . .
C18 C 0.1555(5) 0.1229(4) 0.0919(5) 0.118(2) Uani 1 1 d . . . . .
H18A H 0.1381 0.0760 0.0314 0.177 Uiso 1 1 calc GR . . . .
H18B H 0.0920 0.1634 0.1050 0.177 Uiso 1 1 calc GR . . . .
H18C H 0.1758 0.0889 0.1630 0.177 Uiso 1 1 calc GR . . . .
C20A C 0.368(3) 0.4684(11) -0.1540(17) 0.183(12) Uani 0.5 1 d D . . A 1
H20A H 0.3306 0.5189 -0.1112 0.274 Uiso 0.5 1 calc GR . . A 1
H20B H 0.3366 0.4650 -0.2323 0.274 Uiso 0.5 1 calc GR . . A 1
H20C H 0.4450 0.4834 -0.1570 0.274 Uiso 0.5 1 calc GR . . A 1
C19A C 0.3530(10) 0.3752(9) -0.0962(8) 0.098(4) Uani 0.5 1 d D . . A 1
H19A H 0.2762 0.3558 -0.1071 0.118 Uiso 0.5 1 calc R . . A 1
H19B H 0.3976 0.3269 -0.1357 0.118 Uiso 0.5 1 calc R . . A 1
C19B C 0.3747(15) 0.4551(13) -0.0568(12) 0.147(6) Uani 0.5 1 d D . . A 2
H19C H 0.2992 0.4782 -0.0675 0.177 Uiso 0.5 1 calc R . . A 2
H19D H 0.4204 0.5089 -0.0279 0.177 Uiso 0.5 1 calc R . . A 2
C20B C 0.416(3) 0.4168(13) -0.1660(17) 0.217(16) Uani 0.5 1 d D . . A 2
H20D H 0.4861 0.3848 -0.1510 0.326 Uiso 0.5 1 calc GR . . A 2
H20E H 0.4261 0.4697 -0.2203 0.326 Uiso 0.5 1 calc GR . . A 2
H20F H 0.3644 0.3704 -0.1988 0.326 Uiso 0.5 1 calc GR . . A 2

loop_
_atom_site_aniso_label
_atom_site_aniso_U_11
_atom_site_aniso_U_22
_atom_site_aniso_U_33
_atom_site_aniso_U_23
_atom_site_aniso_U_13
_atom_site_aniso_U_12
Pt1 0.02408(7) 0.03114(8) 0.02608(7) 0.00062(6) -0.00391(5) 0.00157(6)
P1 0.0450(5) 0.0595(5) 0.0401(4) -0.0143(4) -0.0172(4) 0.0066(4)
O1 0.0629(16) 0.093(2) 0.0696(16) -0.0376(14) -0.0398(13) 0.0281(14)
O2 0.0657(16) 0.0594(15) 0.0604(15) -0.0175(12) -0.0166(13) -0.0027(12)
O3 0.0745(18) 0.107(2) 0.0391(13) -0.0052(14) -0.0065(12) 0.0016(17)
N1 0.0295(12) 0.0395(13) 0.0312(11) -0.0036(9) -0.0037(9) 0.0044(10)
N2 0.0283(12) 0.0349(11) 0.0298(11) -0.0002(9) -0.0071(9) 0.0030(9)
C1 0.0338(15) 0.0463(17) 0.0370(15) -0.0075(13) -0.0068(12) 0.0098(13)
C2 0.0469(19) 0.064(2) 0.0524(19) -0.0244(16) -0.0123(15) 0.0194(16)
C3 0.0321(15) 0.0423(16) 0.0388(15) -0.0007(12) -0.0057(12) 0.0091(12)
C4 0.0387(17) 0.054(2) 0.0500(19) -0.0173(15) -0.0124(15) 0.0134(15)
C5 0.045(2) 0.074(3) 0.071(3) -0.015(2) 0.0039(18) 0.0134(19)
C6 0.044(2) 0.127(4) 0.094(3) -0.051(3) 0.007(2) 0.013(3)
C7 0.054(3) 0.114(4) 0.101(4) -0.056(3) -0.031(3) 0.048(3)
C8 0.089(3) 0.085(3) 0.095(3) -0.026(3) -0.034(3) 0.054(3)
C9 0.068(3) 0.062(2) 0.071(3) -0.008(2) -0.010(2) 0.024(2)
C10 0.0295(13) 0.0357(14) 0.0371(14) 0.0026(11) -0.0051(11) 0.0047(11)
C11 0.0320(15) 0.0524(18) 0.0422(16) -0.0022(14) -0.0110(12) 0.0091(13)
C12 0.0348(17) 0.0520(18) 0.0432(17) -0.0024(14) -0.0166(14) 0.0060(13)
C13 0.0300(14) 0.0409(17) 0.0304(14) -0.0002(10) -0.0080(11) 0.0015(11)
C14 0.0353(15) 0.0473(17) 0.0308(13) -0.0040(12) -0.0073(11) 0.0006(13)
C15 0.0339(14) 0.0449(16) 0.0343(14) -0.0072(12) -0.0063(11) 0.0046(12)
C16 0.0480(19) 0.065(2) 0.0451(17) -0.0232(16) -0.0115(15) 0.0132(16)
C17 0.090(4) 0.079(3) 0.092(3) -0.048(3) -0.012(3) 0.003(3)
C18 0.120(5) 0.110(5) 0.125(5) -0.062(4) 0.019(4) -0.051(4)
C20A 0.38(4) 0.099(13) 0.065(9) 0.011(10) 0.018(14) -0.01(2)
C19A 0.135(10) 0.121(9) 0.038(4) -0.001(5) 0.000(5) -0.037(8)
C19B 0.216(19) 0.135(13) 0.090(10) 0.027(11) -0.011(11) -0.055(14)
C20B 0.48(5) 0.080(13) 0.095(13) 0.020(11) 0.053(18) -0.02(2)

loop_
_atom_type_symbol
_atom_type_description
_atom_type_scat_dispersion_real
_atom_type_scat_dispersion_imag
_atom_type_scat_source
C C 0.0033 0.0016 'International Tables Vol C Tables 4.2.6.8 and 6.1.1.4'
H H 0.0000 0.0000 'International Tables Vol C Tables 4.2.6.8 and 6.1.1.4'
N N 0.0061 0.0033 'International Tables Vol C Tables 4.2.6.8 and 6.1.1.4'
O O 0.0106 0.0060 'International Tables Vol C Tables 4.2.6.8 and 6.1.1.4'
P P 0.1023 0.0942 'International Tables Vol C Tables 4.2.6.8 and 6.1.1.4'
Pt Pt -1.7033 8.3905 'International Tables Vol C Tables 4.2.6.8 and 6.1.1.4'

loop_
_geom_angle_atom_site_label_1
_geom_angle_atom_site_label_2
_geom_angle_atom_site_label_3
_geom_angle
_geom_angle_site_symmetry_1
_geom_angle_site_symmetry_3
N1 Pt1 N1 180.0 . 3_666
N1 Pt1 N2 91.34(9) . .
N1 Pt1 N2 88.66(9) . 3_666
N1 Pt1 N2 91.34(9) 3_666 3_666
N1 Pt1 N2 88.66(9) 3_666 .
N2 Pt1 N2 180.00(12) . 3_666
O1 P1 O2 114.07(17) . .
O1 P1 O3 112.96(17) . .
O1 P1 C14 117.59(14) . .
O2 P1 C14 101.90(13) . .
O3 P1 O2 105.07(16) . .
O3 P1 C14 103.77(14) . .
C17 O2 P1 119.4(3) . .
C19A O3 P1 123.1(5) . .
C19B O3 P1 119.4(7) . .
C1 N1 Pt1 125.57(17) . .
C1 N1 C15 106.0(2) . 3_666
C15 N1 Pt1 128.37(18) 3_666 .
C10 N2 Pt1 125.18(18) . .
C10 N2 C13 106.5(2) . .
C13 N2 Pt1 128.3(2) . .
N1 C1 C2 109.9(2) . .
N1 C1 C3 126.2(3) . .
C3 C1 C2 123.9(3) . .
C16 C2 C1 107.3(3) 3_666 .
C1 C3 C4 118.0(3) . .
C10 C3 C1 124.9(3) . .
C10 C3 C4 117.1(3) . .
C5 C4 C3 119.2(3) . .
C9 C4 C3 121.7(3) . .
C9 C4 C5 119.0(3) . .
C4 C5 C6 119.4(4) . .
C7 C6 C5 119.9(5) . .
C8 C7 C6 120.6(4) . .
C7 C8 C9 120.2(5) . .
C4 C9 C8 120.8(5) . .
N2 C10 C3 126.7(2) . .
N2 C10 C11 109.3(2) . .
C3 C10 C11 124.0(3) . .
C12 C11 C10 107.7(3) . .
C11 C12 C13 108.0(3) . .
N2 C13 C12 108.5(3) . .
N2 C13 C14 125.5(3) . .
C14 C13 C12 126.0(3) . .
C13 C14 P1 118.7(2) . .
C13 C14 C15 124.0(3) . .
C15 C14 P1 117.3(2) . .
N1 C15 C14 125.2(3) 3_666 .
N1 C15 C16 108.6(2) 3_666 .
C14 C15 C16 126.2(3) . .
C2 C16 C15 108.1(3) 3_666 .
C18 C17 O2 113.6(4) . .
O3 C19A C20A 117.1(12) . .
C20B C19B O3 104.6(15) . .

loop_
_geom_bond_atom_site_label_1
_geom_bond_atom_site_label_2
_geom_bond_distance
_geom_bond_site_symmetry_2
Pt1 N1 2.018(2) .
Pt1 N1 2.018(2) 3_666
Pt1 N2 2.018(2) .
Pt1 N2 2.018(2) 3_666
P1 O1 1.454(2) .
P1 O2 1.572(3) .
P1 O3 1.569(3) .
P1 C14 1.821(3) .
O2 C17 1.453(4) .
O3 C19A 1.416(9) .
O3 C19B 1.482(16) .
N1 C1 1.378(3) .
N1 C15 1.389(3) 3_666
N2 C10 1.379(4) .
N2 C13 1.384(4) .
C1 C2 1.434(4) .
C1 C3 1.392(4) .
C2 C16 1.336(4) 3_666
C3 C4 1.495(4) .
C3 C10 1.382(4) .
C4 C5 1.393(5) .
C4 C9 1.362(5) .
C5 C6 1.399(5) .
C6 C7 1.366(7) .
C7 C8 1.345(7) .
C8 C9 1.392(5) .
C10 C11 1.439(4) .
C11 C12 1.328(4) .
C12 C13 1.448(4) .
C13 C14 1.396(4) .
C14 C15 1.396(4) .
C15 N1 1.389(3) 3_666
C15 C16 1.443(4) .
C16 C2 1.336(4) 3_666
C17 C18 1.394(7) .
C20A C19A 1.444(9) .
C19B C20B 1.452(9) .

loop_
_geom_torsion_atom_site_label_1
_geom_torsion_atom_site_label_2
_geom_torsion_atom_site_label_3
_geom_torsion_atom_site_label_4
_geom_torsion
_geom_torsion_site_symmetry_1
_geom_torsion_site_symmetry_4
Pt1 N1 C1 C2 179.0(2) . .
Pt1 N1 C1 C3 -0.4(5) . .
Pt1 N2 C10 C3 1.2(4) . .
Pt1 N2 C10 C11 -177.9(2) . .
Pt1 N2 C13 C12 178.4(2) . .
Pt1 N2 C13 C14 -1.0(4) . .
P1 O2 C17 C18 -125.4(5) . .
P1 O3 C19A C20A 108.9(17) . .
P1 O3 C19B C20B -147.1(18) . .
P1 C14 C15 N1 177.7(2) . 3_666
P1 C14 C15 C16 0.0(5) . .
O1 P1 O2 C17 59.0(3) . .
O1 P1 O3 C19A -29.5(6) . .
O1 P1 O3 C19B 28.4(8) . .
O1 P1 C14 C13 0.8(3) . .
O1 P1 C14 C15 -178.0(3) . .
O2 P1 O3 C19A 95.5(6) . .
O2 P1 O3 C19B 153.4(8) . .
O2 P1 C14 C13 -124.7(3) . .
O2 P1 C14 C15 56.5(3) . .
O3 P1 O2 C17 -65.3(3) . .
O3 P1 C14 C13 126.3(3) . .
O3 P1 C14 C15 -52.5(3) . .
N1 C1 C2 C16 -0.7(4) . 3_666
N1 C1 C3 C4 176.1(3) . .
N1 C1 C3 C10 -2.3(5) . .
N1 C15 C16 C2 0.0(4) 3_666 3_666
N2 C10 C11 C12 -0.4(4) . .
N2 C13 C14 P1 -177.5(2) . .
N2 C13 C14 C15 1.2(5) . .
C1 C3 C4 C5 -81.6(4) . .
C1 C3 C4 C9 101.0(4) . .
C1 C3 C10 N2 1.9(5) . .
C1 C3 C10 C11 -179.2(3) . .
C2 C1 C3 C4 -3.2(5) . .
C2 C1 C3 C10 178.4(3) . .
C3 C1 C2 C16 178.7(3) . 3_666
C3 C4 C5 C6 -176.3(3) . .
C3 C4 C9 C8 176.2(3) . .
C3 C10 C11 C12 -179.4(3) . .
C4 C3 C10 N2 -176.5(3) . .
C4 C3 C10 C11 2.4(5) . .
C4 C5 C6 C7 -0.2(6) . .
C5 C4 C9 C8 -1.2(6) . .
C5 C6 C7 C8 -0.6(7) . .
C6 C7 C8 C9 0.6(7) . .
C7 C8 C9 C4 0.3(6) . .
C9 C4 C5 C6 1.2(5) . .
C10 N2 C13 C12 1.0(3) . .
C10 N2 C13 C14 -178.3(3) . .
C10 C3 C4 C5 96.9(4) . .
C10 C3 C4 C9 -80.4(4) . .
C10 C11 C12 C13 1.0(4) . .
C11 C12 C13 N2 -1.3(4) . .
C11 C12 C13 C14 178.0(3) . .
C12 C13 C14 P1 3.3(4) . .
C12 C13 C14 C15 -178.0(3) . .
C13 N2 C10 C3 178.6(3) . .
C13 N2 C10 C11 -0.4(3) . .
C13 C14 C15 N1 -1.0(5) . 3_666
C13 C14 C15 C16 -178.8(3) . .
C14 P1 O2 C17 -173.3(3) . .
C14 P1 O3 C19A -157.9(6) . .
C14 P1 O3 C19B -100.0(8) . .
C14 C15 C16 C2 178.0(3) . 3_666
C15 N1 C1 C2 0.7(3) 3_666 .
C15 N1 C1 C3 -178.7(3) 3_666 .
C19A O3 C19B C20B -37.2(19) . .
C19B O3 C19A C20A 7(2) . .
